data_2104793
loop_
_publ_author_name
'Henry, Paul F.'
'Kimber, Simon A. J.'
'Argyriou, Dimitri N.'

_publ_section_title
;
 Polymorphism and piezochromicity in the three-dimensional
 network-based phosphate RbCuPO~4~
;
_journal_issue 4
_journal_name_full 'Acta Crystallographica Section B'
_journal_page_first 412
_journal_page_last 421
_journal_paper_doi 10.1107/S0108768110020720
_journal_volume 66
_journal_year 2010
_chemical_formula_sum 'Cu O4 P Rb'
_chemical_formula_weight 243.98
_chemical_name_systematic ' ?'
_space_group_IT_number 4
_symmetry_cell_setting monoclinic
_symmetry_space_group_name_Hall 'P 2yb'
_symmetry_space_group_name_H-M 'P 1 21 1'
_cell_angle_alpha 90.0
_cell_angle_beta 91.4224(19)
_cell_angle_gamma 90.0
_cell_formula_units_Z 4
_cell_length_a 8.60296(25)
_cell_length_b 9.65930(26)
_cell_length_c 5.05388(15)
_cell_measurement_temperature 300
_cell_volume 419.84(2)
_pd_block_id 2010-05-20T14:30|RbCuPO4_PolyII_phase1|Paul_F_Henry||
_pd_char_colour 'very pale green'
_pd_phase_name 'RbCuPO4 II'
_cod_data_source_file kd5046.cif
_cod_data_source_block RbCuPO4_PolyII_phase_1
_cod_depositor_comments
;
The following automatic conversions were performed:
'_geom_angle_publ_flag' value 'N' changed to 'n' according to
'/home/saulius/struct/CIF-dictionaries/cif_core.dic' dictionary named
'cif_core.dic' version 2.4.1 from 2010-06-29 (442
times).

'_geom_bond_publ_flag' value 'N' changed to 'n' according to
'/home/saulius/struct/CIF-dictionaries/cif_core.dic' dictionary named
'cif_core.dic' version 2.4.1 from 2010-06-29 (48 times).

Automatic conversion script
Id: cif_fix_enum 1527 2010-12-29 10:47:43Z saulius 
;
_cod_original_cell_volume 419.840(25)
_cod_database_code 2104793

loop_
_symmetry_equiv_pos_site_id
_symmetry_equiv_pos_as_xyz
1 +x,+y,+z
2 -x,+y+1/2,-z

loop_
_atom_site_type_symbol
_atom_site_label
_atom_site_fract_x
_atom_site_fract_y
_atom_site_fract_z
_atom_site_occupancy
_atom_site_thermal_displace_type
_atom_site_U_iso_or_equiv
_atom_site_symmetry_multiplicity
Cu Cu1 0.0938(5) -0.0093(5) 0.1571(10) 1.0 Uiso 0.0098(15) 2
Cu Cu2 0.4097(5) 0.1073(5) 0.7365(9) 1.0 Uiso 0.0035(14) 2
Rb Rb1 0.2365(8) 0.3728(5) 0.2761(13) 1.0 Uiso 0.0166(17) 2
Rb Rb2 0.7432(7) 0.2302(6) 0.2665(13) 1.0 Uiso 0.0191(17) 2
P P1 0.0592(10) 0.1759(7) 0.7662(16) 1.0 Uiso 0.0117(23) 2
P P2 0.5505(8) 0.4270(7) 0.7547(13) 1.0 Uiso 0.0012(18) 2
O O1 0.9421(7) 0.0903(6) 0.9338(13) 1.0 Uiso 0.0091(18) 2
O O2 0.2145(8) 0.1295(7) 0.9069(13) 1.0 Uiso 0.0158(20) 2
O O3 0.0558(8) 0.1375(7) 0.4774(14) 1.0 Uiso 0.0192(21) 2
O O4 0.0429(9) 0.3297(6) 0.8023(14) 1.0 Uiso 0.0143(19) 2
O O5 0.5100(8) 0.0463(6) 0.4129(14) 1.0 Uiso 0.0165(22) 2
O O6 0.4543(8) 0.2977(7) 0.6681(14) 1.0 Uiso 0.0146(19) 2
O O7 0.7251(9) 0.3974(7) 0.7220(17) 1.0 Uiso 0.0226(20) 2
O O8 0.5222(8) 0.4522(7) 0.0514(14) 1.0 Uiso 0.0173(20) 2

loop_
_atom_type_symbol
_atom_type_number_in_cell
Cu 4.0
Rb 4.0
P 4.0
O 16.0

loop_
_geom_angle_atom_site_label_1
_geom_angle_atom_site_label_2
_geom_angle_atom_site_label_3
_geom_angle
_geom_angle_site_symmetry_1
_geom_angle_site_symmetry_2
_geom_angle_site_symmetry_3
_geom_angle_publ_flag
Rb1 Cu1 Rb2 74.93(18) 2_545 . 2_645 n
Rb1 Cu1 O1 47.39(22) 2_545 . 1_454 n
Rb1 Cu1 O2 102.68(29) 2_545 . 1_554 n
Rb1 Cu1 O4 50.86(25) 2_545 . 2_546 n
Rb1 Cu1 O7 130.99(33) 2_545 . 2_646 n
Rb2 Cu1 O1 105.31(27) 2_645 . 1_454 n
Rb2 Cu1 O2 83.37(27) 2_645 . 1_554 n
Rb2 Cu1 O4 75.67(27) 2_645 . 2_546 n
Rb2 Cu1 O7 61.94(28) 2_645 . 2_646 n
O1 Cu1 O2 71.08(32) 1_454 . 1_554 y
O1 Cu1 O4 93.29(33) 1_454 . 2_546 y
O1 Cu1 O7 162.6(4) 1_454 . 2_646 y
O2 Cu1 O4 149.6(4) 1_554 . 2_546 y
O2 Cu1 O7 94.7(4) 1_554 . 2_646 y
O4 Cu1 O7 94.6(4) 2_546 . 2_646 y
Rb1 Cu2 Rb1 134.80(13) 1_555 . 2_646 n
Rb1 Cu2 O2 82.12(27) 1_555 . 1_555 n
Rb1 Cu2 O5 82.19(26) 1_555 . 1_555 n
Rb1 Cu2 O6 46.19(26) 1_555 . 1_555 n
Rb1 Cu2 O8 171.62(35) 1_555 . 2_646 n
Rb1 Cu2 O2 141.79(30) 2_646 . 1_555 n
Rb1 Cu2 O5 55.69(26) 2_646 . 1_555 n
Rb1 Cu2 O6 113.98(30) 2_646 . 1_555 n
Rb1 Cu2 O8 46.53(25) 2_646 . 2_646 n
O2 Cu2 O5 144.8(4) 1_555 . 1_555 y
O2 Cu2 O6 98.9(4) 1_555 . 1_555 y
O2 Cu2 O8 95.44(34) 1_555 . 2_646 y
O5 Cu2 O6 92.51(33) 1_555 . 1_555 y
O5 Cu2 O8 95.5(4) 1_555 . 2_646 y
O6 Cu2 O8 142.2(4) 1_555 . 2_646 y
Cu1 Rb1 Cu2 149.40(23) 2_555 . 1_555 n
Cu1 Rb1 Cu2 114.09(20) 2_555 . 2_656 n
Cu1 Rb1 Rb1 55.30(13) 2_555 . 1_554 n
Cu1 Rb1 Rb1 124.70(13) 2_555 . 1_556 n
Cu1 Rb1 Rb2 51.39(14) 2_555 . 1_455 n
Cu1 Rb1 Rb2 143.11(23) 2_555 . 1_555 n
Cu1 Rb1 Rb2 55.72(14) 2_555 . 2_655 n
Cu1 Rb1 Rb2 95.39(17) 2_555 . 2_656 n
Cu1 Rb1 P1 54.83(17) 2_555 . 1_554 n
Cu1 Rb1 P1 104.04(24) 2_555 . 1_555 n
Cu1 Rb1 P2 153.52(22) 2_555 . 1_555 n
Cu1 Rb1 O1 30.99(18) 2_555 . 2_656 n
Cu1 Rb1 O2 80.70(22) 2_555 . 1_554 n
Cu1 Rb1 O3 92.16(23) 2_555 . 1_555 n
Cu1 Rb1 O4 31.53(18) 2_555 . 1_554 n
Cu1 Rb1 O4 97.09(24) 2_555 . 1_555 n
Cu1 Rb1 O5 129.91(22) 2_555 . 2_656 n
Cu1 Rb1 O6 170.77(24) 2_555 . 1_555 n
Cu1 Rb1 O8 109.75(24) 2_555 . 1_555 n
Cu2 Rb1 Cu2 96.44(16) 1_555 . 2_656 n
Cu2 Rb1 Rb1 127.67(11) 1_555 . 1_554 n
Cu2 Rb1 Rb1 52.33(11) 1_555 . 1_556 n
Cu2 Rb1 Rb2 99.15(17) 1_555 . 1_455 n
Cu2 Rb1 Rb2 55.66(12) 1_555 . 1_555 n
Cu2 Rb1 Rb2 154.11(20) 1_555 . 2_655 n
Cu2 Rb1 Rb2 102.27(19) 1_555 . 2_656 n
Cu2 Rb1 P1 104.09(21) 1_555 . 1_554 n
Cu2 Rb1 P1 50.41(18) 1_555 . 1_555 n
Cu2 Rb1 P2 53.51(16) 1_555 . 1_555 n
Cu2 Rb1 O1 162.97(28) 1_555 . 2_656 n
Cu2 Rb1 O2 82.43(20) 1_555 . 1_554 n
Cu2 Rb1 O3 57.52(19) 1_555 . 1_555 n
Cu2 Rb1 O4 128.55(22) 1_555 . 1_554 n
Cu2 Rb1 O4 66.54(20) 1_555 . 1_555 n
Cu2 Rb1 O5 78.11(20) 1_555 . 2_656 n
Cu2 Rb1 O6 29.65(17) 1_555 . 1_555 n
Cu2 Rb1 O8 95.64(21) 1_555 . 1_555 n
Cu2 Rb1 Rb1 87.89(13) 2_656 . 1_554 n
Cu2 Rb1 Rb1 92.11(13) 2_656 . 1_556 n
Cu2 Rb1 Rb2 161.28(17) 2_656 . 1_455 n
Cu2 Rb1 Rb2 54.16(14) 2_656 . 1_555 n
Cu2 Rb1 Rb2 58.59(13) 2_656 . 2_655 n
Cu2 Rb1 Rb2 59.41(13) 2_656 . 2_656 n
Cu2 Rb1 P1 130.02(23) 2_656 . 1_554 n
Cu2 Rb1 P1 134.38(25) 2_656 . 1_555 n
Cu2 Rb1 P2 48.65(15) 2_656 . 1_555 n
Cu2 Rb1 O1 88.77(19) 2_656 . 2_656 n
Cu2 Rb1 O2 119.64(24) 2_656 . 1_554 n
Cu2 Rb1 O3 153.57(27) 2_656 . 1_555 n
Cu2 Rb1 O4 120.92(25) 2_656 . 1_554 n
Cu2 Rb1 O4 121.71(24) 2_656 . 1_555 n
Cu2 Rb1 O5 31.01(15) 2_656 . 2_656 n
Cu2 Rb1 O6 69.04(21) 2_656 . 1_555 n
Cu2 Rb1 O8 29.47(17) 2_656 . 1_555 n
Rb1 Rb1 Rb1 180.0 1_554 . 1_556 n
Rb1 Rb1 Rb2 90.73(13) 1_554 . 1_455 n
Rb1 Rb1 Rb2 88.03(13) 1_554 . 1_555 n
Rb1 Rb1 Rb2 51.53(11) 1_554 . 2_655 n
Rb1 Rb1 Rb2 123.72(12) 1_554 . 2_656 n
Rb1 Rb1 P1 43.82(16) 1_554 . 1_554 n
Rb1 Rb1 P1 135.89(17) 1_554 . 1_555 n
Rb1 Rb1 P2 130.52(16) 1_554 . 1_555 n
Rb1 Rb1 O1 68.55(20) 1_554 . 2_656 n
Rb1 Rb1 O2 51.70(18) 1_554 . 1_554 n
Rb1 Rb1 O3 110.98(19) 1_554 . 1_555 n
Rb1 Rb1 O4 36.10(18) 1_554 . 1_554 n
Rb1 Rb1 O4 147.57(19) 1_554 . 1_555 n
Rb1 Rb1 O5 118.89(17) 1_554 . 2_656 n
Rb1 Rb1 O6 133.92(16) 1_554 . 1_555 n
Rb1 Rb1 O8 65.07(19) 1_554 . 1_555 n
Rb1 Rb1 Rb2 89.27(13) 1_556 . 1_455 n
Rb1 Rb1 Rb2 91.97(13) 1_556 . 1_555 n
Rb1 Rb1 Rb2 128.47(11) 1_556 . 2_655 n
Rb1 Rb1 Rb2 56.28(12) 1_556 . 2_656 n
Rb1 Rb1 P1 136.18(16) 1_556 . 1_554 n
Rb1 Rb1 P1 44.11(17) 1_556 . 1_555 n
Rb1 Rb1 P2 49.48(16) 1_556 . 1_555 n
Rb1 Rb1 O1 111.45(20) 1_556 . 2_656 n
Rb1 Rb1 O2 128.30(18) 1_556 . 1_554 n
Rb1 Rb1 O3 69.02(19) 1_556 . 1_555 n
Rb1 Rb1 O4 143.90(18) 1_556 . 1_554 n
Rb1 Rb1 O4 32.43(19) 1_556 . 1_555 n
Rb1 Rb1 O5 61.11(17) 1_556 . 2_656 n
Rb1 Rb1 O6 46.08(16) 1_556 . 1_555 n
Rb1 Rb1 O8 114.93(19) 1_556 . 1_555 n
Rb2 Rb1 Rb2 144.46(17) 1_455 . 1_555 n
Rb2 Rb1 Rb2 106.68(14) 1_455 . 2_655 n
Rb2 Rb1 Rb2 106.82(15) 1_455 . 2_656 n
Rb2 Rb1 P1 55.28(18) 1_455 . 1_554 n
Rb2 Rb1 P1 53.78(20) 1_455 . 1_555 n
Rb2 Rb1 P2 138.26(24) 1_455 . 1_555 n
Rb2 Rb1 O1 73.40(20) 1_455 . 2_656 n
Rb2 Rb1 O2 72.92(20) 1_455 . 1_554 n
Rb2 Rb1 O3 41.96(17) 1_455 . 1_555 n
Rb2 Rb1 O4 54.73(19) 1_455 . 1_554 n
Rb2 Rb1 O4 56.93(20) 1_455 . 1_555 n
Rb2 Rb1 O5 144.97(25) 1_455 . 2_656 n
Rb2 Rb1 O6 123.34(24) 1_455 . 1_555 n
Rb2 Rb1 O8 155.79(27) 1_455 . 1_555 n
Rb2 Rb1 Rb2 100.16(15) 1_555 . 2_655 n
Rb2 Rb1 Rb2 103.25(15) 1_555 . 2_656 n
Rb2 Rb1 P1 103.02(20) 1_555 . 1_554 n
Rb2 Rb1 P1 106.02(20) 1_555 . 1_555 n
Rb2 Rb1 P2 49.81(17) 1_555 . 1_555 n
Rb2 Rb1 O1 137.49(26) 1_555 . 2_656 n
Rb2 Rb1 O2 78.65(19) 1_555 . 1_554 n
Rb2 Rb1 O3 106.39(21) 1_555 . 1_555 n
Rb2 Rb1 O4 118.29(24) 1_555 . 1_554 n
Rb2 Rb1 O4 119.04(25) 1_555 . 1_555 n
Rb2 Rb1 O5 61.03(18) 1_555 . 2_656 n
Rb2 Rb1 O6 46.00(17) 1_555 . 1_555 n
Rb2 Rb1 O8 40.71(16) 1_555 . 1_555 n
Rb2 Rb1 Rb2 72.19(11) 2_655 . 2_656 n
Rb2 Rb1 P1 89.47(21) 2_655 . 1_554 n
Rb2 Rb1 P1 152.69(21) 2_655 . 1_555 n
Rb2 Rb1 P2 105.16(19) 2_655 . 1_555 n
Rb2 Rb1 O1 37.51(17) 2_655 . 2_656 n
Rb2 Rb1 O2 103.22(24) 2_655 . 1_554 n
Rb2 Rb1 O3 147.82(26) 2_655 . 1_555 n
Rb2 Rb1 O4 68.39(20) 2_655 . 1_554 n
Rb2 Rb1 O4 130.35(19) 2_655 . 1_555 n
Rb2 Rb1 O5 81.71(17) 2_655 . 2_656 n
Rb2 Rb1 O6 127.47(24) 2_655 . 1_555 n
Rb2 Rb1 O8 59.49(17) 2_655 . 1_555 n
Rb2 Rb1 P1 150.17(23) 2_656 . 1_554 n
Rb2 Rb1 P1 94.06(21) 2_656 . 1_555 n
Rb2 Rb1 P2 59.18(16) 2_656 . 1_555 n
Rb2 Rb1 O1 66.55(18) 2_656 . 2_656 n
Rb2 Rb1 O2 175.22(26) 2_656 . 1_554 n
Rb2 Rb1 O3 117.62(22) 2_656 . 1_555 n
Rb2 Rb1 O4 126.26(23) 2_656 . 1_554 n
Rb2 Rb1 O4 70.21(17) 2_656 . 1_555 n
Rb2 Rb1 O5 42.22(15) 2_656 . 2_656 n
Rb2 Rb1 O6 78.63(19) 2_656 . 1_555 n
Rb2 Rb1 O8 88.47(20) 2_656 . 1_555 n
P1 Rb1 P1 92.07(24) 1_554 . 1_555 n
P1 Rb1 P2 150.48(27) 1_554 . 1_555 n
P1 Rb1 O1 84.50(25) 1_554 . 2_656 n
P1 Rb1 O2 26.23(17) 1_554 . 1_554 n
P1 Rb1 O3 67.28(22) 1_554 . 1_555 n
P1 Rb1 O4 24.80(17) 1_554 . 1_554 n
P1 Rb1 O4 108.26(25) 1_554 . 1_555 n
P1 Rb1 O5 159.64(29) 1_554 . 2_656 n
P1 Rb1 O6 130.61(26) 1_554 . 1_555 n
P1 Rb1 O8 102.52(27) 1_554 . 1_555 n
P1 Rb1 P2 86.39(25) 1_555 . 1_555 n
P1 Rb1 O1 115.56(28) 1_555 . 2_656 n
P1 Rb1 O2 89.59(22) 1_555 . 1_554 n
P1 Rb1 O3 25.17(19) 1_555 . 1_555 n
P1 Rb1 O4 104.70(25) 1_555 . 1_554 n
P1 Rb1 O4 25.41(16) 1_555 . 1_555 n
P1 Rb1 O5 104.19(26) 1_555 . 2_656 n
P1 Rb1 O6 69.70(23) 1_555 . 1_555 n
P1 Rb1 O8 145.72(26) 1_555 . 1_555 n
P2 Rb1 O1 122.60(24) 1_555 . 2_656 n
P2 Rb1 O2 124.26(26) 1_555 . 1_554 n
P2 Rb1 O3 105.79(26) 1_555 . 1_555 n
P2 Rb1 O4 166.46(31) 1_555 . 1_554 n
P2 Rb1 O4 81.87(24) 1_555 . 1_555 n
P2 Rb1 O5 24.61(17) 1_555 . 2_656 n
P2 Rb1 O6 23.90(19) 1_555 . 1_555 n
P2 Rb1 O8 65.72(22) 1_555 . 1_555 n
O1 Rb1 O2 109.06(32) 2_656 . 1_554 n
O1 Rb1 O3 114.88(28) 2_656 . 1_555 n
O1 Rb1 O4 59.87(26) 2_656 . 1_554 n
O1 Rb1 O4 96.93(26) 2_656 . 1_555 n
O1 Rb1 O5 99.04(22) 2_656 . 2_656 n
O1 Rb1 O6 144.90(27) 2_656 . 1_555 n
O1 Rb1 O8 96.80(25) 2_656 . 1_555 n
O2 Rb1 O3 65.52(21) 1_554 . 1_555 n
O2 Rb1 O4 49.56(19) 1_554 . 1_554 n
O2 Rb1 O4 112.86(24) 1_554 . 1_555 n
O2 Rb1 O5 139.51(29) 1_554 . 2_656 n
O2 Rb1 O6 105.58(25) 1_554 . 1_555 n
O2 Rb1 O8 90.26(25) 1_554 . 1_555 n
O3 Rb1 O4 82.99(25) 1_555 . 1_554 n
O3 Rb1 O4 47.42(20) 1_555 . 1_555 n
O3 Rb1 O5 127.16(28) 1_555 . 2_656 n
O3 Rb1 O6 84.54(25) 1_555 . 1_555 n
O3 Rb1 O8 144.61(28) 1_555 . 1_555 n
O4 Rb1 O4 111.48(32) 1_554 . 1_555 n
O4 Rb1 O5 149.70(27) 1_554 . 2_656 n
O4 Rb1 O6 155.12(26) 1_554 . 1_555 n
O4 Rb1 O8 101.11(27) 1_554 . 1_555 n
O4 Rb1 O5 91.30(25) 1_555 . 2_656 n
O4 Rb1 O6 74.34(25) 1_555 . 1_555 n
O4 Rb1 O8 147.27(30) 1_555 . 1_555 n
O5 Rb1 O6 48.50(21) 2_656 . 1_555 n
O5 Rb1 O8 57.22(22) 2_656 . 1_555 n
O6 Rb1 O8 77.37(24) 1_555 . 1_555 n
Cu1 Rb2 Rb1 100.42(18) 2_655 . 1_555 n
Cu1 Rb2 Rb1 53.68(13) 2_655 . 1_655 n
Cu1 Rb2 Rb1 98.90(17) 2_655 . 2_645 n
Cu1 Rb2 Rb1 153.80(21) 2_655 . 2_646 n
Cu1 Rb2 Rb2 52.94(13) 2_655 . 1_554 n
Cu1 Rb2 Rb2 127.06(13) 2_655 . 1_556 n
Cu1 Rb2 P1 53.54(18) 2_655 . 1_654 n
Cu1 Rb2 P1 102.34(21) 2_655 . 1_655 n
Cu1 Rb2 P2 51.80(17) 2_655 . 1_554 n
Cu1 Rb2 P2 103.50(22) 2_655 . 1_555 n
Cu1 Rb2 O1 74.09(22) 2_655 . 1_554 n
Cu1 Rb2 O3 93.48(21) 2_655 . 1_655 n
Cu1 Rb2 O5 153.21(27) 2_655 . 1_555 n
Cu1 Rb2 O6 122.32(24) 2_655 . 1_555 n
Cu1 Rb2 O7 31.48(17) 2_655 . 1_554 n
Cu1 Rb2 O7 96.61(25) 2_655 . 1_555 n
Cu1 Rb2 O8 63.01(19) 2_655 . 1_555 n
Rb1 Rb2 Rb1 144.46(17) 1_555 . 1_655 n
Rb1 Rb2 Rb1 107.13(15) 1_555 . 2_645 n
Rb1 Rb2 Rb1 105.74(14) 1_555 . 2_646 n
Rb1 Rb2 Rb2 91.97(13) 1_555 . 1_554 n
Rb1 Rb2 Rb2 88.03(13) 1_555 . 1_556 n
Rb1 Rb2 P1 138.38(25) 1_555 . 1_654 n
Rb1 Rb2 P1 136.01(24) 1_555 . 1_655 n
Rb1 Rb2 P2 54.82(16) 1_555 . 1_554 n
Rb1 Rb2 P2 51.02(16) 1_555 . 1_555 n
Rb1 Rb2 O1 138.96(26) 1_555 . 1_554 n
Rb1 Rb2 O3 158.59(25) 1_555 . 1_655 n
Rb1 Rb2 O5 59.84(20) 1_555 . 1_555 n
Rb1 Rb2 O6 37.27(15) 1_555 . 1_555 n
Rb1 Rb2 O7 80.25(21) 1_555 . 1_554 n
Rb1 Rb2 O7 75.34(21) 1_555 . 1_555 n
Rb1 Rb2 O8 37.41(16) 1_555 . 1_555 n
Rb1 Rb2 Rb1 101.30(14) 1_655 . 2_645 n
Rb1 Rb2 Rb1 102.92(15) 1_655 . 2_646 n
Rb1 Rb2 Rb2 89.27(13) 1_655 . 1_554 n
Rb1 Rb2 Rb2 90.73(13) 1_655 . 1_556 n
Rb1 Rb2 P1 49.67(17) 1_655 . 1_654 n
Rb1 Rb2 P1 49.75(16) 1_655 . 1_655 n
Rb1 Rb2 P2 105.48(19) 1_655 . 1_554 n
Rb1 Rb2 P2 106.67(19) 1_655 . 1_555 n
Rb1 Rb2 O1 63.69(20) 1_655 . 1_554 n
Rb1 Rb2 O3 41.01(18) 1_655 . 1_655 n
Rb1 Rb2 O5 151.99(25) 1_655 . 1_555 n
Rb1 Rb2 O6 131.35(23) 1_655 . 1_555 n
Rb1 Rb2 O7 83.06(20) 1_655 . 1_554 n
Rb1 Rb2 O7 83.45(22) 1_655 . 1_555 n
Rb1 Rb2 O8 111.80(20) 1_655 . 1_555 n
Rb1 Rb2 Rb1 72.19(11) 2_645 . 2_646 n
Rb1 Rb2 Rb2 51.53(11) 2_645 . 1_554 n
Rb1 Rb2 Rb2 128.47(11) 2_645 . 1_556 n
Rb1 Rb2 P1 55.81(17) 2_645 . 1_654 n
Rb1 Rb2 P1 105.86(21) 2_645 . 1_655 n
Rb1 Rb2 P2 89.50(19) 2_645 . 1_554 n
Rb1 Rb2 P2 151.06(20) 2_645 . 1_555 n
Rb1 Rb2 O1 37.78(18) 2_645 . 1_554 n
Rb1 Rb2 O3 86.47(21) 2_645 . 1_655 n
Rb1 Rb2 O5 72.96(20) 2_645 . 1_555 n
Rb1 Rb2 O6 125.19(20) 2_645 . 1_555 n
Rb1 Rb2 O7 82.06(19) 2_645 . 1_554 n
Rb1 Rb2 O7 163.50(27) 2_645 . 1_555 n
Rb1 Rb2 O8 111.25(24) 2_645 . 1_555 n
Rb1 Rb2 Rb2 123.72(12) 2_646 . 1_554 n
Rb1 Rb2 Rb2 56.28(12) 2_646 . 1_556 n
Rb1 Rb2 P1 103.59(21) 2_646 . 1_654 n
Rb1 Rb2 P1 58.86(19) 2_646 . 1_655 n
Rb1 Rb2 P2 148.71(21) 2_646 . 1_554 n
Rb1 Rb2 P2 94.13(20) 2_646 . 1_555 n
Rb1 Rb2 O1 85.10(23) 2_646 . 1_554 n
Rb1 Rb2 O3 61.97(20) 2_646 . 1_655 n
Rb1 Rb2 O5 49.07(18) 2_646 . 1_555 n
Rb1 Rb2 O6 81.06(18) 2_646 . 1_555 n
Rb1 Rb2 O7 154.22(25) 2_646 . 1_554 n
Rb1 Rb2 O7 91.38(23) 2_646 . 1_555 n
Rb1 Rb2 O8 143.13(22) 2_646 . 1_555 n
Rb2 Rb2 Rb2 180.0 1_554 . 1_556 n
Rb2 Rb2 P1 46.83(17) 1_554 . 1_654 n
Rb2 Rb2 P1 131.61(16) 1_554 . 1_655 n
Rb2 Rb2 P2 44.74(15) 1_554 . 1_554 n
Rb2 Rb2 P2 134.84(16) 1_554 . 1_555 n
Rb2 Rb2 O1 51.66(19) 1_554 . 1_554 n
Rb2 Rb2 O3 109.43(17) 1_554 . 1_655 n
Rb2 Rb2 O5 106.43(19) 1_554 . 1_555 n
Rb2 Rb2 O6 129.14(16) 1_554 . 1_555 n
Rb2 Rb2 O7 30.56(19) 1_554 . 1_554 n
Rb2 Rb2 O7 144.87(21) 1_554 . 1_555 n
Rb2 Rb2 O8 70.05(18) 1_554 . 1_555 n
Rb2 Rb2 P1 133.17(17) 1_556 . 1_654 n
Rb2 Rb2 P1 48.39(16) 1_556 . 1_655 n
Rb2 Rb2 P2 135.26(15) 1_556 . 1_554 n
Rb2 Rb2 P2 45.16(16) 1_556 . 1_555 n
Rb2 Rb2 O1 128.34(19) 1_556 . 1_554 n
Rb2 Rb2 O3 70.57(17) 1_556 . 1_655 n
Rb2 Rb2 O5 73.57(19) 1_556 . 1_555 n
Rb2 Rb2 O6 50.86(16) 1_556 . 1_555 n
Rb2 Rb2 O7 149.44(19) 1_556 . 1_554 n
Rb2 Rb2 O7 35.13(21) 1_556 . 1_555 n
Rb2 Rb2 O8 109.95(18) 1_556 . 1_555 n
P1 Rb2 P1 84.78(21) 1_654 . 1_655 n
P1 Rb2 P2 85.32(23) 1_654 . 1_554 n
P1 Rb2 P2 152.86(26) 1_654 . 1_555 n
P1 Rb2 O1 21.20(18) 1_654 . 1_554 n
P1 Rb2 O3 62.97(20) 1_654 . 1_655 n
P1 Rb2 O5 128.30(28) 1_654 . 1_555 n
P1 Rb2 O6 175.07(29) 1_654 . 1_555 n
P1 Rb2 O7 61.03(22) 1_654 . 1_554 n
P1 Rb2 O7 132.70(28) 1_654 . 1_555 n
P1 Rb2 O8 108.07(27) 1_654 . 1_555 n
P1 Rb2 P2 152.42(26) 1_655 . 1_554 n
P1 Rb2 P2 87.10(24) 1_655 . 1_555 n
P1 Rb2 O1 83.75(23) 1_655 . 1_554 n
P1 Rb2 O3 23.08(18) 1_655 . 1_655 n
P1 Rb2 O5 104.44(27) 1_655 . 1_555 n
P1 Rb2 O6 99.17(24) 1_655 . 1_555 n
P1 Rb2 O7 132.78(27) 1_655 . 1_554 n
P1 Rb2 O7 65.07(22) 1_655 . 1_555 n
P1 Rb2 O8 141.62(28) 1_655 . 1_555 n
P2 Rb2 P2 90.11(22) 1_554 . 1_555 n
P2 Rb2 O1 95.85(25) 1_554 . 1_554 n
P2 Rb2 O3 143.92(24) 1_554 . 1_655 n
P2 Rb2 O5 101.90(25) 1_554 . 1_555 n
P2 Rb2 O6 89.83(23) 1_554 . 1_555 n
P2 Rb2 O7 25.48(19) 1_554 . 1_554 n
P2 Rb2 O7 104.57(28) 1_554 . 1_555 n
P2 Rb2 O8 25.32(17) 1_554 . 1_555 n
P2 Rb2 O1 169.74(28) 1_555 . 1_554 n
P2 Rb2 O3 109.97(26) 1_555 . 1_655 n
P2 Rb2 O5 78.82(23) 1_555 . 1_555 n
P2 Rb2 O6 25.87(17) 1_555 . 1_555 n
P2 Rb2 O7 108.31(27) 1_555 . 1_554 n
P2 Rb2 O7 24.69(20) 1_555 . 1_555 n
P2 Rb2 O8 64.80(20) 1_555 . 1_555 n
O1 Rb2 O3 60.70(21) 1_554 . 1_655 n
O1 Rb2 O5 107.95(28) 1_554 . 1_555 n
O1 Rb2 O6 161.63(29) 1_554 . 1_555 n
O1 Rb2 O7 75.04(24) 1_554 . 1_554 n
O1 Rb2 O7 145.05(31) 1_554 . 1_555 n
O1 Rb2 O8 120.94(29) 1_554 . 1_555 n
O3 Rb2 O5 111.03(26) 1_655 . 1_555 n
O3 Rb2 O6 121.33(27) 1_655 . 1_555 n
O3 Rb2 O7 118.74(26) 1_655 . 1_554 n
O3 Rb2 O7 87.02(27) 1_655 . 1_555 n
O3 Rb2 O8 151.76(29) 1_655 . 1_555 n
O5 Rb2 O6 53.70(20) 1_555 . 1_555 n
O5 Rb2 O7 122.03(28) 1_555 . 1_554 n
O5 Rb2 O7 95.36(27) 1_555 . 1_555 n
O5 Rb2 O8 95.52(27) 1_555 . 1_555 n
O6 Rb2 O7 114.05(27) 1_555 . 1_554 n
O6 Rb2 O7 47.91(21) 1_555 . 1_555 n
O6 Rb2 O8 67.00(22) 1_555 . 1_555 n
O7 Rb2 O7 114.32(33) 1_554 . 1_555 n
O7 Rb2 O8 47.14(22) 1_554 . 1_555 n
O7 Rb2 O8 80.90(26) 1_555 . 1_555 n
Rb1 P1 Rb1 92.07(24) 1_555 . 1_556 n
Rb1 P1 Rb2 76.47(24) 1_555 . 1_455 n
Rb1 P1 Rb2 136.73(28) 1_555 . 1_456 n
Rb1 P1 O1 164.9(5) 1_555 . 1_455 n
Rb1 P1 O2 95.5(4) 1_555 . 1_555 n
Rb1 P1 O3 56.4(4) 1_555 . 1_555 n
Rb1 P1 O4 66.0(4) 1_555 . 1_555 n
Rb1 P1 Rb2 136.11(28) 1_556 . 1_455 n
Rb1 P1 Rb2 75.05(21) 1_556 . 1_456 n
Rb1 P1 O1 99.3(4) 1_556 . 1_455 n
Rb1 P1 O2 58.1(4) 1_556 . 1_555 n
Rb1 P1 O3 147.2(5) 1_556 . 1_555 n
Rb1 P1 O4 54.3(4) 1_556 . 1_555 n
Rb2 P1 Rb2 84.78(21) 1_455 . 1_456 n
Rb2 P1 O1 88.4(4) 1_455 . 1_455 n
Rb2 P1 O2 162.9(5) 1_455 . 1_555 n
Rb2 P1 O3 51.5(4) 1_455 . 1_555 n
Rb2 P1 O4 82.8(5) 1_455 . 1_555 n
Rb2 P1 O2 110.8(5) 1_456 . 1_555 n
Rb2 P1 O3 133.1(5) 1_456 . 1_555 n
Rb2 P1 O4 73.3(4) 1_456 . 1_555 n
O1 P1 O2 99.0(5) 1_455 . 1_555 y
O1 P1 O3 113.3(6) 1_455 . 1_555 y
O1 P1 O4 113.1(6) 1_455 . 1_555 y
O2 P1 O3 111.5(6) 1_555 . 1_555 y
O2 P1 O4 108.0(7) 1_555 . 1_555 y
O3 P1 O4 111.2(7) 1_555 . 1_555 y
Rb1 P2 Rb2 79.17(20) 1_555 . 1_555 n
Rb1 P2 Rb2 136.87(25) 1_555 . 1_556 n
Rb1 P2 O5 59.71(35) 1_555 . 2_656 n
Rb1 P2 O6 46.56(31) 1_555 . 1_555 n
Rb1 P2 O7 127.9(5) 1_555 . 1_555 n
Rb1 P2 O8 122.6(4) 1_555 . 1_556 n
Rb2 P2 Rb2 90.11(22) 1_555 . 1_556 n
Rb2 P2 O5 100.3(4) 1_555 . 2_656 n
Rb2 P2 O6 68.3(4) 1_555 . 1_555 n
Rb2 P2 O7 49.8(4) 1_555 . 1_555 n
Rb2 P2 O8 147.7(5) 1_555 . 1_556 n
Rb2 P2 O5 162.5(5) 1_556 . 2_656 n
Rb2 P2 O6 90.6(4) 1_556 . 1_555 n
Rb2 P2 O7 62.9(4) 1_556 . 1_555 n
Rb2 P2 O8 57.6(4) 1_556 . 1_556 n
O5 P2 O6 106.3(5) 2_656 . 1_555 y
O5 P2 O7 113.8(6) 2_656 . 1_555 y
O5 P2 O8 111.3(6) 2_656 . 1_556 y
O6 P2 O7 109.5(5) 1_555 . 1_555 y
O6 P2 O8 107.7(6) 1_555 . 1_556 y
O7 P2 O8 108.1(6) 1_555 . 1_556 y
Cu1 O1 Rb1 101.61(32) 1_656 . 2_646 n
Cu1 O1 Rb2 107.57(33) 1_656 . 1_556 n
Cu1 O1 P1 98.2(4) 1_656 . 1_655 n
Rb1 O1 Rb2 104.71(30) 2_646 . 1_556 n
Rb1 O1 P1 123.1(5) 2_646 . 1_655 n
Rb2 O1 P1 118.9(4) 1_556 . 1_655 n
Cu1 O2 Cu2 129.9(4) 1_556 . 1_555 n
Cu1 O2 Rb1 98.50(32) 1_556 . 1_556 n
Cu1 O2 P1 91.5(5) 1_556 . 1_555 n
Cu2 O2 Rb1 108.90(33) 1_555 . 1_556 n
Cu2 O2 P1 125.2(5) 1_555 . 1_555 n
Rb1 O2 P1 95.6(5) 1_556 . 1_555 n
Rb1 O3 Rb2 97.04(26) 1_555 . 1_455 n
Rb1 O3 P1 98.4(5) 1_555 . 1_555 n
Rb2 O3 P1 105.4(5) 1_455 . 1_555 n
Cu1 O4 Rb1 108.00(31) 2_556 . 1_555 n
Cu1 O4 Rb1 97.62(31) 2_556 . 1_556 n
Cu1 O4 P1 148.5(6) 2_556 . 1_555 n
Rb1 O4 Rb1 111.48(32) 1_555 . 1_556 n
Rb1 O4 P1 88.6(5) 1_555 . 1_555 n
Rb1 O4 P1 100.9(5) 1_556 . 1_555 n
Cu2 O5 Rb1 93.30(32) 1_555 . 2_646 n
Cu2 O5 Rb2 111.35(34) 1_555 . 1_555 n
Cu2 O5 P2 122.9(5) 1_555 . 2_646 n
Rb1 O5 Rb2 88.71(24) 2_646 . 1_555 n
Rb1 O5 P2 95.7(4) 2_646 . 2_646 n
Rb2 O5 P2 125.1(5) 1_555 . 2_646 n
Cu2 O6 Rb1 104.16(34) 1_555 . 1_555 n
Cu2 O6 Rb2 94.50(29) 1_555 . 1_555 n
Cu2 O6 P2 146.0(5) 1_555 . 1_555 n
Rb1 O6 Rb2 96.73(22) 1_555 . 1_555 n
Rb1 O6 P2 109.5(4) 1_555 . 1_555 n
Rb2 O6 P2 85.9(4) 1_555 . 1_555 n
Cu1 O7 Rb2 118.4(4) 2_656 . 1_555 n
Cu1 O7 Rb2 86.58(32) 2_656 . 1_556 n
Cu1 O7 P2 132.4(6) 2_656 . 1_555 n
Rb2 O7 Rb2 114.32(33) 1_555 . 1_556 n
Rb2 O7 P2 105.5(5) 1_555 . 1_555 n
Rb2 O7 P2 91.6(5) 1_556 . 1_555 n
Cu2 O8 Rb1 104.00(32) 2_656 . 1_555 n
Cu2 O8 Rb2 99.8(4) 2_656 . 1_555 n
Cu2 O8 P2 127.6(5) 2_656 . 1_554 n
Rb1 O8 Rb2 101.88(24) 1_555 . 1_555 n
Rb1 O8 P2 120.3(4) 1_555 . 1_554 n
Rb2 O8 P2 97.1(4) 1_555 . 1_554 n

loop_
_geom_bond_atom_site_label_1
_geom_bond_atom_site_label_2
_geom_bond_distance
_geom_bond_site_symmetry_1
_geom_bond_site_symmetry_2
_geom_bond_publ_flag
Cu1 P1 2.677(9) . 1_554 y
Cu1 O1 1.957(8) . 1_454 y
Cu1 O2 2.131(8) . 1_554 y
Cu1 O3 2.183(9) . 1_555 y
Cu1 O4 1.963(8) . 2_546 y
Cu1 O7 1.888(8) . 2_646 y
Cu2 O2 1.918(8) . 1_555 y
Cu2 O5 1.959(8) . 1_555 y
Cu2 O6 1.912(8) . 1_555 y
Cu2 O8 1.925(9) . 2_646 y
Rb1 O1 2.796(8) . 2_656 n
Rb1 O2 3.004(10) . 1_554 n
Rb1 O3 2.949(9) . 1_555 n
Rb1 O4 2.912(10) . 1_554 n
Rb1 O4 3.200(9) . 1_555 n
Rb1 O5 3.141(9) . 2_656 n
Rb1 O6 2.789(9) . 1_555 n
Rb1 O8 2.839(9) . 1_555 n
Rb2 O1 2.779(8) . 1_554 n
Rb2 O3 3.005(10) . 1_655 n
Rb2 O5 2.793(8) . 1_555 n
Rb2 O6 3.313(10) . 1_555 n
Rb2 O7 3.191(10) . 1_554 n
Rb2 O7 2.819(10) . 1_555 n
Rb2 O8 3.048(9) . 1_555 n
P1 Cu1 2.677(9) . 1_556 n
P1 O1 1.568(9) . 1_455 y
P1 O2 1.563(9) . 1_555 y
P1 O3 1.505(10) . 1_555 y
P1 O4 1.503(9) . 1_555 y
P2 O5 1.515(9) . 2_656 y
P2 O6 1.556(9) . 1_555 y
P2 O7 1.542(11) . 1_555 y
P2 O8 1.544(8) . 1_556 y
O1 Cu1 1.957(8) . 1_656 n
O1 Rb1 2.796(8) . 2_646 n
O1 Rb2 2.779(8) . 1_556 n
O1 P1 1.568(9) . 1_655 n
O2 Cu1 2.131(8) . 1_556 n
O2 Cu2 1.918(8) . 1_555 n
O2 Rb1 3.004(10) . 1_556 n
O2 P1 1.563(9) . 1_555 n
O3 Cu1 2.183(9) . 1_555 n
O3 Rb1 2.949(9) . 1_555 n
O3 Rb2 3.005(10) . 1_455 n
O3 P1 1.505(10) . 1_555 n
O4 Cu1 1.963(8) . 2_556 n
O4 Rb1 3.200(9) . 1_555 n
O4 Rb1 2.912(10) . 1_556 n
O4 P1 1.503(9) . 1_555 n
O5 Cu2 1.959(8) . 1_555 n
O5 Rb1 3.141(9) . 2_646 n
O5 Rb2 2.793(8) . 1_555 n
O5 P2 1.515(9) . 2_646 n
O6 Cu2 1.912(8) . 1_555 n
O6 Rb1 2.789(9) . 1_555 n
O6 Rb2 3.313(10) . 1_555 n
O6 P2 1.556(9) . 1_555 n
O7 Cu1 1.888(8) . 2_656 n
O7 Rb2 2.819(10) . 1_555 n
O7 Rb2 3.191(10) . 1_556 n
O7 P2 1.542(11) . 1_555 n
O8 Cu2 1.925(9) . 2_656 n
O8 Rb1 2.839(9) . 1_555 n
O8 Rb2 3.048(9) . 1_555 n
O8 P2 1.544(8) . 1_554 n
